data_7150125
loop_
_publ_author_name
'Tellenbr\"oker, J\"org'
'Barth, Dieter'
'Neumann, Beate'
'Stammler, Hans-Georg'
'Kuck, Dietmar'

_publ_section_title
;
 Methoxy-substituted centrohexaindanes through the fenestrane route.
;
_journal_issue 4
_journal_name_full 'Organic &amp; biomolecular chemistry'
_journal_page_first 570
_journal_page_last 571
_journal_paper_doi 10.1039/b417837h
_journal_volume 3
_journal_year 2005
_chemical_formula_moiety 'C45 H32 O4 . H2 O . C H3 OH'
_chemical_formula_sum 'C46 H38 O6'
_chemical_formula_weight 686.76
_chemical_name_systematic
;
?
;
_space_group_IT_number 62
_symmetry_cell_setting orthorhombic
_symmetry_space_group_name_Hall '-P 2ac 2n'
_symmetry_space_group_name_H-M 'P n m a'
_atom_sites_solution_hydrogens geom
_atom_sites_solution_primary direct
_atom_sites_solution_secondary difmap
_audit_creation_method SHELXL-97
_cell_angle_alpha 90.00
_cell_angle_beta 90.00
_cell_angle_gamma 90.00
_cell_formula_units_Z 4
_cell_length_a 17.357(8)
_cell_length_b 13.487(5)
_cell_length_c 14.830(6)
_cell_measurement_reflns_used 36
_cell_measurement_temperature 173(2)
_cell_measurement_theta_max 8.4
_cell_measurement_theta_min 2.3
_cell_volume 3472(2)
_computing_cell_refinement 'P3 (1989)'
_computing_data_collection 'P3 (1989)'
_computing_data_reduction 'SHELXTL-PLUS (1990)'
_computing_molecular_graphics 'SHELXTL-PLUS (1990)'
_computing_publication_material 'SHELXL-97 (Sheldrick, 1997)'
_computing_structure_refinement 'SHELXL-97 (Sheldrick, 1997)'
_computing_structure_solution 'SHELXS-97 (Sheldrick, 1990)'
_diffrn_ambient_temperature 173(2)
_diffrn_measured_fraction_theta_full 0.932
_diffrn_measured_fraction_theta_max 0.932
_diffrn_measurement_device 'Siemens P2(1) diffractometer'
_diffrn_measurement_method Wyckoff-scan
_diffrn_radiation_monochromator graphite
_diffrn_radiation_source 'fine-focus sealed tube'
_diffrn_radiation_type MoK\a
_diffrn_radiation_wavelength 0.71073
_diffrn_reflns_av_R_equivalents 0.0000
_diffrn_reflns_av_sigmaI/netI 0.0646
_diffrn_reflns_limit_h_max 20
_diffrn_reflns_limit_h_min 0
_diffrn_reflns_limit_k_max 16
_diffrn_reflns_limit_k_min 0
_diffrn_reflns_limit_l_max 17
_diffrn_reflns_limit_l_min 0
_diffrn_reflns_number 3185
_diffrn_reflns_theta_full 25.00
_diffrn_reflns_theta_max 25.00
_diffrn_reflns_theta_min 2.04
_diffrn_standards_interval_count 100
_diffrn_standards_number 2
_exptl_absorpt_coefficient_mu 0.086
_exptl_absorpt_correction_type none
_exptl_crystal_colour colourless
_exptl_crystal_density_diffrn 1.314
_exptl_crystal_density_method 'not measured'
_exptl_crystal_description octahedral
_exptl_crystal_F_000 1448
_exptl_crystal_size_max 0.5
_exptl_crystal_size_mid 0.3
_exptl_crystal_size_min 0.3
_refine_diff_density_max 1.207
_refine_diff_density_min -0.576
_refine_diff_density_rms 0.074
_refine_ls_extinction_method none
_refine_ls_goodness_of_fit_ref 1.018
_refine_ls_hydrogen_treatment mixed
_refine_ls_matrix_type full
_refine_ls_number_parameters 251
_refine_ls_number_reflns 3185
_refine_ls_number_restraints 0
_refine_ls_restrained_S_all 1.018
_refine_ls_R_factor_all 0.1294
_refine_ls_R_factor_gt 0.0753
_refine_ls_shift/su_max 0.000
_refine_ls_shift/su_mean 0.000
_refine_ls_structure_factor_coef Fsqd
_refine_ls_weighting_details 'w=1/[\s^2^(Fo^2^)+(0.1005P)^2^+5.0304P] where P=(Fo^2^+2Fc^2^)/3'
_refine_ls_weighting_scheme calc
_refine_ls_wR_factor_gt 0.1787
_refine_ls_wR_factor_ref 0.2126
_reflns_number_gt 1971
_reflns_number_total 3185
_reflns_threshold_expression >2sigma(I)
_cod_data_source_file b417837h.txt
_cod_data_source_block compound7
_cod_depositor_comments
;
The following automatic conversions were performed:
'_symmetry_cell_setting' value 'Orthorhombic' changed to 'orthorhombic'
according to '/home/saulius/struct/CIF-dictionaries/cif_core.dic'
dictionary named 'cif_core.dic' version 2.4.1 from
2010-06-29.

'_geom_angle_publ_flag' value 'Y' changed to 'y' according to
'/home/saulius/struct/CIF-dictionaries/cif_core.dic' dictionary named
'cif_core.dic' version 2.4.1 from 2010-06-29 (68
times).

'_geom_bond_publ_flag' value 'Y' changed to 'y' according to
'/home/saulius/struct/CIF-dictionaries/cif_core.dic' dictionary named
'cif_core.dic' version 2.4.1 from 2010-06-29 (42 times).

Automatic conversion script
Id: cif_fix_enum 1527 2010-12-29 10:47:43Z saulius 

The following automatic conversions were performed:

'_refine_ls_weighting_scheme' value 'calc
w=1/[\s^2^(Fo^2^)+(0.1005P)^2^+5.0304P] where P=(Fo^2^+2Fc^2^)/3' was
changed to 'calc'. New tag '_refine_ls_weighting_details' was
created. The value of the new tag was set to
'w=1/[\s^2^(Fo^2^)+(0.1005P)^2^+5.0304P] where P=(Fo^2^+2Fc^2^)/3'.

Automatic conversion script
Id: cif_fix_values 3143 2015-03-26 13:38:13Z robertas 
;
_cod_original_sg_symbol_H-M Pnma
_cod_database_code 7150125

loop_
_symmetry_equiv_pos_as_xyz
'x, y, z'
'-x+1/2, -y, z+1/2'
'-x, y+1/2, -z'
'x+1/2, -y+1/2, -z+1/2'
'-x, -y, -z'
'x-1/2, y, -z-1/2'
'x, -y-1/2, z'
'-x-1/2, y-1/2, z-1/2'

loop_
_atom_site_label
_atom_site_type_symbol
_atom_site_fract_x
_atom_site_fract_y
_atom_site_fract_z
_atom_site_U_iso_or_equiv
_atom_site_adp_type
_atom_site_occupancy
_atom_site_calc_flag
_atom_site_refinement_flags
_atom_site_disorder_assembly
_atom_site_disorder_group
O1 O 0.0212(2) 0.2500 0.7095(3) 0.0323(10) Uani 1 d S . .
O2 O 0.1606(2) 0.2500 0.7684(2) 0.0327(10) Uani 1 d S . .
O3 O 0.35137(16) 0.1543(2) -0.00610(17) 0.0305(7) Uani 1 d . . .
C1 C 0.2081(3) 0.2500 0.3595(4) 0.0217(12) Uani 1 d S . .
C2 C 0.1211(3) 0.2500 0.3865(3) 0.0217(12) Uani 1 d S . .
C3 C 0.1241(3) 0.2500 0.4908(3) 0.0228(12) Uani 1 d S . .
C4 C 0.1997(3) 0.2500 0.5227(4) 0.0218(12) Uani 1 d S . .
C5 C 0.2590(3) 0.2500 0.4464(3) 0.0224(12) Uani 1 d S . .
C6 C 0.3038(2) 0.1534(3) 0.4386(2) 0.0228(9) Uani 1 d . . .
C7 C 0.2844(2) 0.1007(3) 0.3603(2) 0.0229(9) Uani 1 d . . .
C8 C 0.2254(2) 0.1561(3) 0.3027(2) 0.0206(8) Uani 1 d . . .
C9 C 0.1473(2) 0.1062(3) 0.2930(2) 0.0236(9) Uani 1 d . . .
C10 C 0.0899(2) 0.1561(3) 0.3431(2) 0.0226(9) Uani 1 d . . .
C11 C 0.0625(3) 0.2500 0.5508(3) 0.0255(13) Uani 1 d S . .
H11 H 0.0111 0.2500 0.5289 0.031 Uiso 1 calc SR . .
C12 C 0.0766(3) 0.2500 0.6436(4) 0.0258(13) Uani 1 d S . .
C13 C 0.1537(3) 0.2500 0.6760(4) 0.0259(13) Uani 1 d S . .
C14 C 0.2147(3) 0.2500 0.6158(4) 0.0255(13) Uani 1 d S . .
H14 H 0.2663 0.2500 0.6373 0.031 Uiso 1 calc SR . .
C15 C 0.3568(2) 0.1137(3) 0.4995(3) 0.0319(10) Uani 1 d . . .
H15 H 0.3708 0.1495 0.5521 0.038 Uiso 1 calc R . .
C16 C 0.3892(2) 0.0204(4) 0.4821(3) 0.0373(11) Uani 1 d . . .
H16 H 0.4248 -0.0076 0.5236 0.045 Uiso 1 calc R . .
C17 C 0.3696(3) -0.0311(3) 0.4046(3) 0.0378(11) Uani 1 d . . .
H17 H 0.3921 -0.0941 0.3933 0.045 Uiso 1 calc R . .
C18 C 0.3172(2) 0.0084(3) 0.3429(3) 0.0287(9) Uani 1 d . . .
H18 H 0.3041 -0.0272 0.2898 0.034 Uiso 1 calc R . .
C19 C 0.1284(2) 0.0234(3) 0.2414(3) 0.0281(9) Uani 1 d . . .
H19 H 0.1668 -0.0096 0.2070 0.034 Uiso 1 calc R . .
C20 C 0.0527(2) -0.0107(3) 0.2406(3) 0.0325(10) Uani 1 d . . .
H20 H 0.0392 -0.0667 0.2051 0.039 Uiso 1 calc R . .
C21 C -0.0033(2) 0.0371(3) 0.2920(3) 0.0359(11) Uani 1 d . . .
H21 H -0.0545 0.0123 0.2920 0.043 Uiso 1 calc R . .
C22 C 0.0145(2) 0.1208(3) 0.3435(3) 0.0290(9) Uani 1 d . . .
H22 H -0.0241 0.1530 0.3781 0.035 Uiso 1 calc R . .
C23 C -0.0573(3) 0.2500 0.6804(4) 0.0318(14) Uani 1 d S . .
H23A H -0.0913 0.2500 0.7331 0.048 Uiso 1 calc SR . .
H23B H -0.0672 0.1907 0.6440 0.048 Uiso 0.50 calc PR . .
H23C H -0.0672 0.3093 0.6440 0.048 Uiso 0.50 calc PR . .
C24 C 0.2366(3) 0.2500 0.8058(4) 0.0304(14) Uani 1 d S . .
H24A H 0.2334 0.2500 0.8718 0.046 Uiso 1 calc SR . .
H24B H 0.2643 0.3093 0.7856 0.046 Uiso 0.50 calc PR . .
H24C H 0.2643 0.1907 0.7856 0.046 Uiso 0.50 calc PR . .
C25 C 0.2583(2) 0.1988(3) 0.2150(2) 0.0228(8) Uani 1 d . . .
C26 C 0.2880(2) 0.1455(3) 0.1414(2) 0.0240(9) Uani 1 d . . .
H26 H 0.2872 0.0751 0.1413 0.029 Uiso 1 calc R . .
C27 C 0.3185(2) 0.1973(3) 0.0685(2) 0.0239(9) Uani 1 d . . .
C28 C 0.3528(3) 0.0476(3) -0.0086(3) 0.0353(11) Uani 1 d . . .
H28A H 0.3824 0.0225 0.0429 0.053 Uiso 1 calc R . .
H28B H 0.3770 0.0254 -0.0648 0.053 Uiso 1 calc R . .
H28C H 0.3000 0.0221 -0.0055 0.053 Uiso 1 calc R . .
O4 O -0.0035(3) 0.2500 0.8932(4) 0.0684(16) Uiso 1 d S . .
O5 O 0.0879(6) 0.2500 1.0456(8) 0.154(4) Uiso 1 d S . .
C29 C 0.0338(7) 0.2500 1.1195(8) 0.100(4) Uiso 1 d S . .

loop_
_atom_site_aniso_label
_atom_site_aniso_U_11
_atom_site_aniso_U_22
_atom_site_aniso_U_33
_atom_site_aniso_U_23
_atom_site_aniso_U_13
_atom_site_aniso_U_12
O1 0.0184(19) 0.056(3) 0.022(2) 0.000 0.0043(17) 0.000
O2 0.023(2) 0.057(3) 0.018(2) 0.000 -0.0029(17) 0.000
O3 0.0400(16) 0.0296(16) 0.0218(14) -0.0056(12) 0.0089(12) -0.0010(13)
C1 0.019(3) 0.024(3) 0.023(3) 0.000 0.000(2) 0.000
C2 0.017(3) 0.030(3) 0.018(3) 0.000 0.003(2) 0.000
C3 0.019(3) 0.028(3) 0.022(3) 0.000 0.001(2) 0.000
C4 0.020(3) 0.025(3) 0.020(3) 0.000 0.004(2) 0.000
C5 0.020(3) 0.027(3) 0.020(3) 0.000 -0.001(2) 0.000
C6 0.0174(18) 0.026(2) 0.025(2) 0.0027(17) 0.0050(15) -0.0027(16)
C7 0.0213(19) 0.025(2) 0.0224(19) 0.0039(17) 0.0069(16) -0.0012(17)
C8 0.0217(19) 0.022(2) 0.0181(18) -0.0001(16) 0.0014(15) 0.0002(16)
C9 0.026(2) 0.028(2) 0.0173(17) 0.0066(17) -0.0022(16) -0.0025(17)
C10 0.0244(19) 0.027(2) 0.0168(17) 0.0044(17) -0.0002(16) -0.0014(17)
C11 0.023(3) 0.033(3) 0.020(3) 0.000 -0.005(2) 0.000
C12 0.022(3) 0.034(3) 0.022(3) 0.000 0.004(2) 0.000
C13 0.029(3) 0.030(3) 0.019(3) 0.000 0.002(2) 0.000
C14 0.019(3) 0.034(3) 0.023(3) 0.000 -0.002(2) 0.000
C15 0.024(2) 0.038(3) 0.033(2) 0.000(2) -0.0021(18) 0.0015(19)
C16 0.031(2) 0.040(3) 0.041(2) 0.006(2) -0.006(2) 0.012(2)
C17 0.035(2) 0.031(2) 0.047(3) 0.002(2) 0.009(2) 0.012(2)
C18 0.028(2) 0.029(2) 0.029(2) -0.0014(18) 0.0028(18) 0.0027(18)
C19 0.033(2) 0.028(2) 0.023(2) -0.0006(18) 0.0025(17) -0.0014(19)
C20 0.039(2) 0.032(2) 0.026(2) -0.0025(18) -0.0029(19) -0.011(2)
C21 0.027(2) 0.045(3) 0.035(2) 0.002(2) -0.0021(19) -0.013(2)
C22 0.021(2) 0.040(3) 0.025(2) -0.0005(19) 0.0023(17) -0.0028(19)
C23 0.020(3) 0.049(4) 0.027(3) 0.000 0.001(2) 0.000
C24 0.027(3) 0.041(4) 0.024(3) 0.000 -0.007(3) 0.000
C25 0.0223(19) 0.025(2) 0.0212(18) 0.0002(17) 0.0024(16) -0.0017(17)
C26 0.0249(19) 0.022(2) 0.025(2) -0.0028(17) 0.0005(16) -0.0003(17)
C27 0.0228(19) 0.030(2) 0.0185(18) -0.0032(17) 0.0001(16) 0.0013(17)
C28 0.042(3) 0.035(3) 0.029(2) -0.0108(19) 0.007(2) -0.003(2)

loop_
_atom_type_symbol
_atom_type_description
_atom_type_scat_dispersion_real
_atom_type_scat_dispersion_imag
_atom_type_scat_source
C C 0.0033 0.0016 'International Tables Vol C Tables 4.2.6.8 and 6.1.1.4'
H H 0.0000 0.0000 'International Tables Vol C Tables 4.2.6.8 and 6.1.1.4'
O O 0.0106 0.0060 'International Tables Vol C Tables 4.2.6.8 and 6.1.1.4'

loop_
_geom_angle_atom_site_label_1
_geom_angle_atom_site_label_2
_geom_angle_atom_site_label_3
_geom_angle
_geom_angle_site_symmetry_1
_geom_angle_site_symmetry_3
_geom_angle_publ_flag
C12 O1 C23 117.0(4) . . y
C13 O2 C24 117.8(4) . . y
C27 O3 C28 116.7(3) . . y
C8 C1 C8 109.6(4) 7_565 . y
C8 C1 C5 109.8(3) 7_565 . y
C8 C1 C5 109.8(3) . . y
C8 C1 C2 109.1(3) 7_565 . y
C8 C1 C2 109.1(3) . . y
C5 C1 C2 109.5(4) . . y
C10 C2 C10 112.7(4) . 7_565 y
C10 C2 C3 115.8(3) . . y
C10 C2 C3 115.8(3) 7_565 . y
C10 C2 C1 103.7(3) . . y
C10 C2 C1 103.7(3) 7_565 . y
C3 C2 C1 103.0(4) . . y
C11 C3 C4 120.4(5) . . y
C11 C3 C2 127.9(5) . . y
C4 C3 C2 111.7(5) . . y
C3 C4 C14 120.5(5) . . y
C3 C4 C5 112.5(5) . . y
C14 C4 C5 127.0(5) . . y
C6 C5 C6 117.8(4) 7_565 . y
C6 C5 C4 113.6(3) 7_565 . y
C6 C5 C4 113.6(3) . . y
C6 C5 C1 103.1(3) 7_565 . y
C6 C5 C1 103.1(3) . . y
C4 C5 C1 103.3(4) . . y
C15 C6 C7 120.0(4) . . y
C15 C6 C5 128.1(4) . . y
C7 C6 C5 111.9(3) . . y
C18 C7 C6 120.5(4) . . y
C18 C7 C8 127.4(4) . . y
C6 C7 C8 112.1(3) . . y
C9 C8 C7 115.7(3) . . y
C9 C8 C25 114.7(3) . . y
C7 C8 C25 114.1(3) . . y
C9 C8 C1 103.9(3) . . y
C7 C8 C1 103.0(3) . . y
C25 C8 C1 103.1(3) . . y
C19 C9 C10 120.3(4) . . y
C19 C9 C8 128.1(3) . . y
C10 C9 C8 111.6(3) . . y
C22 C10 C9 120.1(4) . . y
C22 C10 C2 128.2(4) . . y
C9 C10 C2 111.6(3) . . y
C3 C11 C12 119.7(5) . . y
O1 C12 C11 125.4(5) . . y
O1 C12 C13 114.8(5) . . y
C11 C12 C13 119.8(5) . . y
O2 C13 C14 125.2(5) . . y
O2 C13 C12 114.6(5) . . y
C14 C13 C12 120.2(5) . . y
C13 C14 C4 119.4(5) . . y
C6 C15 C16 119.3(4) . . y
C17 C16 C15 120.3(4) . . y
C16 C17 C18 120.8(4) . . y
C7 C18 C17 119.1(4) . . y
C20 C19 C9 119.5(4) . . y
C19 C20 C21 120.1(4) . . y
C20 C21 C22 121.2(4) . . y
C10 C22 C21 118.8(4) . . y
C25 C25 C26 120.8(2) 7_565 . y
C25 C25 C8 112.0(2) 7_565 . y
C26 C25 C8 127.2(3) . . y
C27 C26 C25 119.1(4) . . y
O3 C27 C26 124.9(4) . . y
O3 C27 C27 115.0(2) . 7_565 y
C26 C27 C27 120.1(2) . 7_565 y

loop_
_geom_bond_atom_site_label_1
_geom_bond_atom_site_label_2
_geom_bond_distance
_geom_bond_site_symmetry_2
_geom_bond_publ_flag
O1 C12 1.370(6) . y
O1 C23 1.428(7) . y
O2 C13 1.375(6) . y
O2 C24 1.432(7) . y
O3 C27 1.374(4) . y
O3 C28 1.440(5) . y
C1 C8 1.550(5) 7_565 y
C1 C8 1.550(5) . y
C1 C5 1.562(7) . y
C1 C2 1.563(7) . y
C2 C10 1.521(5) . y
C2 C10 1.521(5) 7_565 y
C2 C3 1.546(7) . y
C3 C11 1.392(7) . y
C3 C4 1.395(7) . y
C4 C14 1.405(8) . y
C4 C5 1.529(7) . y
C5 C6 1.522(5) 7_565 y
C5 C6 1.522(5) . y
C6 C15 1.395(5) . y
C6 C7 1.402(5) . y
C7 C18 1.393(5) . y
C7 C8 1.528(5) . y
C8 C9 1.521(5) . y
C8 C25 1.532(5) . y
C9 C19 1.393(6) . y
C9 C10 1.414(5) . y
C10 C22 1.392(5) . y
C11 C12 1.397(7) . y
C12 C13 1.423(8) . y
C13 C14 1.384(8) . y
C15 C16 1.402(6) . y
C16 C17 1.385(6) . y
C17 C18 1.395(6) . y
C19 C20 1.391(6) . y
C20 C21 1.393(6) . y
C21 C22 1.398(6) . y
C25 C25 1.382(8) 7_565 y
C25 C26 1.404(5) . y
C26 C27 1.391(5) . y
C27 C27 1.422(8) 7_565 y
O5 C29 1.443(14) . y
